data_7014222
loop_
_publ_author_name
'Tunik, Sergey P.'
'Khripun, Vassily D.'
'Haukka, Matti'
'Pakkanen, Tapani A.'

_publ_section_title
;
 Reactions of 2,4-hexadiyne-1,6-diol with [H2Os3(CO)9(PR3)] clusters.
 Cyclization of the diyne and reversible exchange of the phosphine
 ligands between different positions of the "Os3C3" framework.
;
_journal_issue 11
_journal_name_full 'Dalton transactions (Cambridge, England : 2003)'
_journal_page_first 1775
_journal_page_last 1782
_journal_paper_doi 10.1039/b403861b
_journal_year 2004
_chemical_formula_sum 'C32 H21 O9 Os3 P'
_chemical_formula_weight 1151.06
_chemical_name_common HOs3(CO)8(C6H5O)PPh3
_chemical_name_systematic
;
?
;
_space_group_IT_number 2
_symmetry_cell_setting triclinic
_symmetry_space_group_name_Hall '-P 1'
_symmetry_space_group_name_H-M 'P -1'
_atom_sites_solution_hydrogens geom
_atom_sites_solution_primary direct
_atom_sites_solution_secondary difmap
_audit_creation_method SHELXL-97
_cell_angle_alpha 74.3733(7)
_cell_angle_beta 83.8221(7)
_cell_angle_gamma 84.5688(8)
_cell_formula_units_Z 2
_cell_length_a 9.4672(2)
_cell_length_b 12.4349(2)
_cell_length_c 13.9381(3)
_cell_measurement_temperature 150(2)
_cell_volume 1567.32(5)
_computing_cell_refinement 'Denzo/Scalepack (Otwinowski & Minor, 1997)'
_computing_data_collection 'Collect (Nonius BV, 1997-2000)'
_computing_data_reduction 'Denzo/Scalepack (Otwinowski & Minor, 1997)'
_computing_molecular_graphics 'XP in SHELXTL v.5.1 (Bruker Axs, 1998)'
_computing_publication_material SHELXL-97
_computing_structure_refinement 'SHELXL-97 (Sheldrick, 1997)'
_computing_structure_solution 'SHELXS-97 (Sheldrick, 1990)'
_diffrn_ambient_temperature 150(2)
_diffrn_detector_area_resol_mean 9
_diffrn_measured_fraction_theta_full 0.991
_diffrn_measured_fraction_theta_max 0.991
_diffrn_measurement_device '95mm CCD camera on \k-goniostat'
_diffrn_measurement_device_type KappaCCD
_diffrn_measurement_method CCD
_diffrn_radiation_monochromator 'horizonally mounted graphite crystal'
_diffrn_radiation_source 'fine-focus sealed tube'
_diffrn_radiation_type MoK\a
_diffrn_radiation_wavelength 0.71073
_diffrn_reflns_av_R_equivalents 0.0700
_diffrn_reflns_av_sigmaI/netI 0.0587
_diffrn_reflns_limit_h_max 11
_diffrn_reflns_limit_h_min -11
_diffrn_reflns_limit_k_max 14
_diffrn_reflns_limit_k_min -14
_diffrn_reflns_limit_l_max 15
_diffrn_reflns_limit_l_min -16
_diffrn_reflns_number 12617
_diffrn_reflns_theta_full 25.07
_diffrn_reflns_theta_max 25.07
_diffrn_reflns_theta_min 3.35
_exptl_absorpt_coefficient_mu 12.235
_exptl_absorpt_correction_T_max 0.67685
_exptl_absorpt_correction_T_min 0.14453
_exptl_absorpt_correction_type multi-scan
_exptl_absorpt_process_details 'Xprep in Shelxtl v. 5.1 (Bruker AXS, 1998)'
_exptl_crystal_colour orange
_exptl_crystal_density_diffrn 2.439
_exptl_crystal_density_method 'not measured'
_exptl_crystal_description block
_exptl_crystal_F_000 1056
_exptl_crystal_size_max 0.40
_exptl_crystal_size_mid 0.40
_exptl_crystal_size_min 0.20
_refine_diff_density_max 3.896
_refine_diff_density_min -2.819
_refine_diff_density_rms 0.330
_refine_ls_extinction_coef 0.0018(3)
_refine_ls_extinction_expression Fc^*^=kFc[1+0.001xFc^2^\l^3^/sin(2\q)]^-1/4^
_refine_ls_extinction_method SHELXL
_refine_ls_goodness_of_fit_ref 1.056
_refine_ls_hydrogen_treatment mixed
_refine_ls_matrix_type full
_refine_ls_number_parameters 408
_refine_ls_number_reflns 5510
_refine_ls_number_restraints 0
_refine_ls_restrained_S_all 1.056
_refine_ls_R_factor_all 0.0534
_refine_ls_R_factor_gt 0.0502
_refine_ls_shift/su_max 0.001
_refine_ls_shift/su_mean 0.000
_refine_ls_structure_factor_coef Fsqd
_refine_ls_weighting_details 'calc w=1/[\s^2^(Fo^2^)+(0.0810P)^2^+23.0155P] where P=(Fo^2^+2Fc^2^)/3'
_refine_ls_weighting_scheme calc
_refine_ls_wR_factor_gt 0.1347
_refine_ls_wR_factor_ref 0.1379
_reflns_number_gt 5123
_reflns_number_total 5510
_reflns_threshold_expression >2sigma(I)
_cod_data_source_file b403861b.txt
_cod_data_source_block V
_cod_database_code 7014222

loop_
_symmetry_equiv_pos_as_xyz
'x, y, z'
'-x, -y, -z'

loop_
_atom_site_label
_atom_site_type_symbol
_atom_site_fract_x
_atom_site_fract_y
_atom_site_fract_z
_atom_site_U_iso_or_equiv
_atom_site_adp_type
_atom_site_occupancy
_atom_site_symmetry_multiplicity
_atom_site_calc_flag
_atom_site_refinement_flags
_atom_site_disorder_assembly
_atom_site_disorder_group
C1 C 0.4388(13) 0.8032(11) 0.9453(10) 0.035(3) Uani 1 1 d . . .
C2 C 0.4930(13) 0.6498(10) 0.8371(10) 0.034(3) Uani 1 1 d . . .
C3 C 0.4536(12) 0.8849(10) 0.7432(9) 0.026(2) Uani 1 1 d . . .
C4 C 0.9785(13) 0.9351(9) 0.6414(8) 0.026(2) Uani 1 1 d . . .
C6 C 0.7144(12) 0.9337(10) 0.6023(8) 0.027(2) Uani 1 1 d . . .
C7 C 0.9588(15) 0.9692(12) 0.8875(9) 0.037(3) Uani 1 1 d . . .
C8 C 0.7016(14) 1.0281(10) 0.7925(9) 0.033(3) Uani 1 1 d . . .
C9 C 0.6921(14) 0.9236(11) 1.0013(11) 0.040(3) Uani 1 1 d . . .
C14 C 0.9426(12) 0.7666(10) 0.8254(10) 0.030(3) Uani 1 1 d . . .
C13 C 0.8711(13) 0.7148(9) 0.9186(8) 0.027(2) Uani 1 1 d . . .
C12 C 0.7200(12) 0.7105(9) 0.9400(7) 0.024(2) Uani 1 1 d . . .
C11 C 0.7109(15) 0.6557(11) 1.0512(9) 0.036(3) Uani 1 1 d . . .
H11 H 0.6257 0.6465 1.0944 0.044 Uiso 1 1 calc R . .
C10 C 0.8384(17) 0.6232(13) 1.0778(9) 0.047(4) Uani 1 1 d . . .
H10 H 0.8571 0.5810 1.1435 0.056 Uiso 1 1 calc R . .
C15 C 1.1032(13) 0.7590(12) 0.8268(10) 0.039(3) Uani 1 1 d . . .
H15A H 1.1438 0.8161 0.7701 0.058 Uiso 1 1 calc R . .
H15B H 1.1420 0.6846 0.8218 0.058 Uiso 1 1 calc R . .
H15C H 1.1276 0.7713 0.8894 0.058 Uiso 1 1 calc R . .
C20 C 0.8563(11) 0.7328(9) 0.4850(8) 0.022(2) Uani 1 1 d . . .
C21 C 0.7164(12) 0.7673(10) 0.4669(9) 0.027(2) Uani 1 1 d . . .
H20 H 0.6492 0.7764 0.5203 0.033 Uiso 1 1 calc R . .
C22 C 0.6737(13) 0.7888(10) 0.3711(9) 0.033(3) Uani 1 1 d . . .
H21 H 0.5770 0.8107 0.3591 0.040 Uiso 1 1 calc R . .
C23 C 0.7731(16) 0.7782(11) 0.2926(9) 0.041(3) Uani 1 1 d . . .
H22 H 0.7445 0.7928 0.2268 0.049 Uiso 1 1 calc R . .
C24 C 0.9128(16) 0.7464(11) 0.3105(9) 0.038(3) Uani 1 1 d . . .
H23 H 0.9802 0.7392 0.2566 0.045 Uiso 1 1 calc R . .
C25 C 0.9568(12) 0.7249(9) 0.4045(8) 0.025(2) Uani 1 1 d . . .
H25 H 1.0542 0.7048 0.4155 0.031 Uiso 1 1 calc R . .
C26 C 1.0950(11) 0.6646(10) 0.6049(7) 0.022(2) Uani 1 1 d . . .
C27 C 1.1869(11) 0.7514(9) 0.5613(9) 0.027(2) Uani 1 1 d . . .
H27 H 1.1485 0.8258 0.5356 0.032 Uiso 1 1 calc R . .
C28 C 1.3330(12) 0.7277(10) 0.5560(10) 0.032(3) Uani 1 1 d . . .
H28 H 1.3943 0.7869 0.5298 0.038 Uiso 1 1 calc R . .
C29 C 1.3903(12) 0.6203(11) 0.5881(11) 0.037(3) Uani 1 1 d . . .
H29 H 1.4904 0.6046 0.5801 0.045 Uiso 1 1 calc R . .
C30 C 1.3010(13) 0.5334(10) 0.6328(10) 0.034(3) Uani 1 1 d . . .
H30 H 1.3399 0.4593 0.6592 0.040 Uiso 1 1 calc R . .
C31 C 1.1527(12) 0.5581(9) 0.6377(8) 0.025(2) Uani 1 1 d . . .
H31 H 1.0914 0.4990 0.6646 0.030 Uiso 1 1 calc R . .
C32 C 0.8293(10) 0.5686(9) 0.6729(8) 0.020(2) Uani 1 1 d . . .
C33 C 0.8328(13) 0.5236(9) 0.7776(9) 0.029(2) Uani 1 1 d . . .
H33 H 0.8737 0.5629 0.8162 0.034 Uiso 1 1 calc R . .
C34 C 0.7753(14) 0.4208(11) 0.8234(9) 0.035(3) Uani 1 1 d . . .
H34 H 0.7782 0.3905 0.8934 0.042 Uiso 1 1 calc R . .
C35 C 0.7147(14) 0.3627(10) 0.7691(11) 0.039(3) Uani 1 1 d . . .
H35 H 0.6772 0.2926 0.8016 0.046 Uiso 1 1 calc R . .
C36 C 0.7085(12) 0.4063(9) 0.6673(9) 0.029(2) Uani 1 1 d . . .
H36 H 0.6642 0.3674 0.6299 0.035 Uiso 1 1 calc R . .
C37 C 0.7676(12) 0.5074(9) 0.6197(9) 0.026(2) Uani 1 1 d . . .
H37 H 0.7658 0.5355 0.5493 0.031 Uiso 1 1 calc R . .
O1 O 0.3575(10) 0.8149(9) 1.0136(7) 0.045(2) Uani 1 1 d . . .
O2 O 0.4445(12) 0.5684(9) 0.8355(9) 0.056(3) Uani 1 1 d . . .
O3 O 0.3826(10) 0.9416(9) 0.6915(8) 0.049(3) Uani 1 1 d . . .
O4 O 1.0629(9) 0.9977(8) 0.6087(7) 0.039(2) Uani 1 1 d . . .
O6 O 0.6449(9) 0.9949(7) 0.5460(6) 0.035(2) Uani 1 1 d . . .
O7 O 1.0530(13) 1.0120(11) 0.8893(8) 0.063(3) Uani 1 1 d . . .
O8 O 0.6462(12) 1.1065(8) 0.7427(8) 0.047(2) Uani 1 1 d . . .
O9 O 0.6301(11) 0.9343(8) 1.0748(7) 0.045(2) Uani 1 1 d . . .
O10 O 0.9451(10) 0.6557(8) 1.0016(7) 0.040(2) Uani 1 1 d . . .
P1 P 0.9039(3) 0.7028(2) 0.61396(19) 0.0171(5) Uani 1 1 d . . .
Os1 Os 0.57133(4) 0.78119(3) 0.84224(3) 0.02099(17) Uani 1 1 d . . .
Os2 Os 0.83162(4) 0.83840(3) 0.69990(3) 0.01681(16) Uani 1 1 d . . .
Os3 Os 0.78803(5) 0.90003(3) 0.88011(3) 0.02298(17) Uani 1 1 d . . .
H1 H 0.6825 0.7461 0.7358 0.050 Uiso 1 1 d . . .

loop_
_atom_site_aniso_label
_atom_site_aniso_U_11
_atom_site_aniso_U_22
_atom_site_aniso_U_33
_atom_site_aniso_U_23
_atom_site_aniso_U_13
_atom_site_aniso_U_12
C1 0.035(6) 0.032(7) 0.041(7) -0.012(6) -0.010(6) -0.004(5)
C2 0.032(6) 0.028(6) 0.037(7) -0.003(5) 0.001(5) -0.003(5)
C3 0.025(5) 0.028(6) 0.024(6) -0.007(5) 0.004(5) -0.008(5)
C4 0.039(6) 0.025(6) 0.013(5) -0.004(4) -0.003(4) 0.003(5)
C6 0.033(6) 0.036(6) 0.013(5) -0.012(5) 0.010(5) -0.014(5)
C7 0.052(8) 0.045(7) 0.022(6) -0.016(5) -0.003(5) -0.020(6)
C8 0.045(7) 0.030(6) 0.021(6) 0.002(5) -0.007(5) -0.007(5)
C9 0.036(7) 0.033(7) 0.049(9) -0.007(6) -0.011(6) 0.002(5)
C14 0.023(6) 0.029(6) 0.038(7) -0.004(5) -0.006(5) -0.004(5)
C13 0.040(6) 0.021(5) 0.017(5) 0.003(4) -0.013(5) -0.003(5)
C12 0.032(6) 0.021(5) 0.008(5) 0.008(4) 0.010(4) -0.003(4)
C11 0.055(8) 0.034(7) 0.016(6) 0.000(5) -0.001(5) -0.005(6)
C10 0.073(10) 0.052(8) 0.010(6) 0.008(5) -0.009(6) -0.013(7)
C15 0.028(6) 0.047(8) 0.035(7) 0.003(6) -0.011(5) -0.003(5)
C20 0.025(5) 0.020(5) 0.020(5) -0.005(4) -0.004(4) 0.001(4)
C21 0.031(6) 0.029(6) 0.023(6) -0.011(5) 0.000(5) 0.005(5)
C22 0.037(6) 0.032(6) 0.029(6) -0.004(5) -0.021(5) 0.009(5)
C23 0.068(9) 0.040(7) 0.013(6) -0.002(5) -0.012(6) 0.000(6)
C24 0.062(9) 0.032(6) 0.013(5) -0.002(5) 0.002(5) 0.008(6)
C25 0.026(5) 0.031(6) 0.019(5) -0.009(4) 0.002(4) 0.005(5)
C26 0.022(5) 0.034(6) 0.012(5) -0.007(4) -0.001(4) 0.000(4)
C27 0.021(5) 0.021(5) 0.037(7) -0.003(5) 0.001(5) -0.006(4)
C28 0.018(5) 0.034(6) 0.039(7) -0.004(5) -0.001(5) -0.006(5)
C29 0.017(5) 0.041(7) 0.052(8) -0.009(6) -0.004(5) -0.004(5)
C30 0.030(6) 0.027(6) 0.040(7) -0.002(5) -0.013(5) 0.007(5)
C31 0.024(5) 0.024(6) 0.026(6) -0.003(4) -0.008(4) -0.004(4)
C32 0.013(4) 0.020(5) 0.024(5) 0.000(4) 0.005(4) -0.005(4)
C33 0.036(6) 0.020(5) 0.029(6) -0.004(5) 0.000(5) -0.006(5)
C34 0.051(7) 0.032(6) 0.022(6) -0.006(5) -0.004(5) -0.002(6)
C35 0.039(7) 0.022(6) 0.049(8) -0.004(6) 0.017(6) -0.010(5)
C36 0.033(6) 0.019(5) 0.038(7) -0.014(5) 0.002(5) -0.002(4)
C37 0.028(6) 0.023(6) 0.024(6) -0.006(4) 0.005(4) -0.003(4)
O1 0.043(5) 0.059(6) 0.028(5) -0.009(4) 0.012(4) -0.001(4)
O2 0.060(7) 0.039(6) 0.074(8) -0.015(5) -0.003(6) -0.025(5)
O3 0.035(5) 0.059(6) 0.043(6) 0.005(5) -0.010(4) 0.005(5)
O4 0.033(4) 0.039(5) 0.042(5) -0.006(4) 0.011(4) -0.022(4)
O6 0.040(5) 0.027(4) 0.027(4) 0.009(4) -0.012(4) 0.009(4)
O7 0.070(7) 0.089(9) 0.040(6) -0.013(6) -0.009(5) -0.058(7)
O8 0.070(7) 0.028(5) 0.041(5) -0.003(4) -0.022(5) 0.002(5)
O9 0.061(6) 0.050(6) 0.022(5) -0.011(4) 0.001(4) 0.003(5)
O10 0.045(5) 0.040(5) 0.031(5) 0.003(4) -0.014(4) -0.005(4)
P1 0.0155(11) 0.0186(12) 0.0147(12) -0.0005(10) -0.0003(9) -0.0014(9)
Os1 0.0221(2) 0.0208(3) 0.0185(3) -0.00191(17) 0.00117(16) -0.00642(17)
Os2 0.0165(2) 0.0191(2) 0.0138(2) -0.00192(16) -0.00072(15) -0.00380(15)
Os3 0.0302(3) 0.0226(3) 0.0173(3) -0.00399(17) -0.00524(17) -0.00770(18)

loop_
_atom_type_symbol
_atom_type_description
_atom_type_scat_dispersion_real
_atom_type_scat_dispersion_imag
_atom_type_scat_source
C C 0.0033 0.0016 'International Tables Vol C Tables 4.2.6.8 and 6.1.1.4'
H H 0.0000 0.0000 'International Tables Vol C Tables 4.2.6.8 and 6.1.1.4'
O O 0.0106 0.0060 'International Tables Vol C Tables 4.2.6.8 and 6.1.1.4'
P P 0.1023 0.0942 'International Tables Vol C Tables 4.2.6.8 and 6.1.1.4'
Os Os -1.2165 7.6030 'International Tables Vol C Tables 4.2.6.8 and 6.1.1.4'

loop_
_geom_angle_atom_site_label_1
_geom_angle_atom_site_label_2
_geom_angle_atom_site_label_3
_geom_angle
_geom_angle_site_symmetry_1
_geom_angle_site_symmetry_3
_geom_angle_publ_flag
O1 C1 Os1 177.6(11) . . ?
O2 C2 Os1 179.0(12) . . ?
O3 C3 Os1 176.6(10) . . ?
O4 C4 Os2 176.1(10) . . ?
O6 C6 Os2 176.6(10) . . ?
O7 C7 Os3 177.2(14) . . ?
O8 C8 Os3 177.3(12) . . ?
O9 C9 Os3 177.0(13) . . ?
C13 C14 C15 113.5(11) . . ?
C13 C14 Os2 121.4(8) . . ?
C15 C14 Os2 125.1(9) . . ?
C13 C14 Os3 70.9(7) . . ?
C15 C14 Os3 124.5(9) . . ?
Os2 C14 Os3 78.3(4) . . ?
O10 C13 C14 122.2(11) . . ?
O10 C13 C12 111.9(9) . . ?
C14 C13 C12 125.9(10) . . ?
O10 C13 Os3 127.5(8) . . ?
C14 C13 Os3 73.6(6) . . ?
C12 C13 Os3 76.2(6) . . ?
C13 C12 C11 100.5(10) . . ?
C13 C12 Os1 125.7(7) . . ?
C11 C12 Os1 133.3(8) . . ?
C13 C12 Os3 68.4(6) . . ?
C11 C12 Os3 119.1(8) . . ?
Os1 C12 Os3 78.1(3) . . ?
C10 C11 C12 108.8(11) . . ?
C10 C11 H11 125.6 . . ?
C12 C11 H11 125.6 . . ?
C11 C10 O10 113.9(11) . . ?
C11 C10 H10 123.1 . . ?
O10 C10 H10 123.1 . . ?
C14 C15 H15A 109.5 . . ?
C14 C15 H15B 109.5 . . ?
H15A C15 H15B 109.5 . . ?
C14 C15 H15C 109.5 . . ?
H15A C15 H15C 109.5 . . ?
H15B C15 H15C 109.5 . . ?
C21 C20 C25 119.4(10) . . ?
C21 C20 P1 117.8(8) . . ?
C25 C20 P1 122.7(8) . . ?
C20 C21 C22 120.3(10) . . ?
C20 C21 H20 119.9 . . ?
C22 C21 H20 119.9 . . ?
C21 C22 C23 119.7(11) . . ?
C21 C22 H21 120.1 . . ?
C23 C22 H21 120.1 . . ?
C24 C23 C22 119.8(11) . . ?
C24 C23 H22 120.1 . . ?
C22 C23 H22 120.1 . . ?
C25 C24 C23 121.3(11) . . ?
C25 C24 H23 119.4 . . ?
C23 C24 H23 119.4 . . ?
C24 C25 C20 119.4(11) . . ?
C24 C25 H25 120.3 . . ?
C20 C25 H25 120.3 . . ?
C31 C26 C27 118.8(10) . . ?
C31 C26 P1 123.6(9) . . ?
C27 C26 P1 117.6(8) . . ?
C28 C27 C26 119.9(10) . . ?
C28 C27 H27 120.0 . . ?
C26 C27 H27 120.0 . . ?
C29 C28 C27 120.9(11) . . ?
C29 C28 H28 119.5 . . ?
C27 C28 H28 119.5 . . ?
C28 C29 C30 119.9(11) . . ?
C28 C29 H29 120.1 . . ?
C30 C29 H29 120.1 . . ?
C29 C30 C31 118.8(11) . . ?
C29 C30 H30 120.6 . . ?
C31 C30 H30 120.6 . . ?
C26 C31 C30 121.6(11) . . ?
C26 C31 H31 119.2 . . ?
C30 C31 H31 119.2 . . ?
C37 C32 C33 118.0(10) . . ?
C37 C32 P1 123.0(8) . . ?
C33 C32 P1 119.0(9) . . ?
C34 C33 C32 119.3(11) . . ?
C34 C33 H33 120.3 . . ?
C32 C33 H33 120.3 . . ?
C35 C34 C33 121.4(12) . . ?
C35 C34 H34 119.3 . . ?
C33 C34 H34 119.3 . . ?
C34 C35 C36 119.9(11) . . ?
C34 C35 H35 120.0 . . ?
C36 C35 H35 120.0 . . ?
C35 C36 C37 119.7(12) . . ?
C35 C36 H36 120.2 . . ?
C37 C36 H36 120.2 . . ?
C36 C37 C32 121.6(11) . . ?
C36 C37 H37 119.2 . . ?
C32 C37 H37 119.2 . . ?
C10 O10 C13 104.2(10) . . ?
C32 P1 C26 102.5(5) . . ?
C32 P1 C20 102.9(5) . . ?
C26 P1 C20 104.0(5) . . ?
C32 P1 Os2 113.1(3) . . ?
C26 P1 Os2 115.6(4) . . ?
C20 P1 Os2 116.9(3) . . ?
C1 Os1 C2 93.1(5) . . ?
C1 Os1 C3 90.0(5) . . ?
C2 Os1 C3 96.2(5) . . ?
C1 Os1 C12 91.7(5) . . ?
C2 Os1 C12 98.5(5) . . ?
C3 Os1 C12 165.1(5) . . ?
C1 Os1 Os3 97.4(4) . . ?
C2 Os1 Os3 153.2(4) . . ?
C3 Os1 Os3 108.3(3) . . ?
C12 Os1 Os3 56.8(3) . . ?
C1 Os1 Os2 153.0(4) . . ?
C2 Os1 Os2 113.8(4) . . ?
C3 Os1 Os2 89.5(3) . . ?
C12 Os1 Os2 82.3(3) . . ?
Os3 Os1 Os2 57.361(14) . . ?
C1 Os1 H1 171.2 . . ?
C2 Os1 H1 78.8 . . ?
C3 Os1 H1 87.6 . . ?
C12 Os1 H1 92.8 . . ?
Os3 Os1 H1 91.4 . . ?
Os2 Os1 H1 35.5 . . ?
C4 Os2 C6 86.6(5) . . ?
C4 Os2 C14 91.5(5) . . ?
C6 Os2 C14 165.2(5) . . ?
C4 Os2 P1 96.5(3) . . ?
C6 Os2 P1 97.6(3) . . ?
C14 Os2 P1 97.2(3) . . ?
C4 Os2 Os3 96.4(3) . . ?
C6 Os2 Os3 110.7(3) . . ?
C14 Os2 Os3 54.9(3) . . ?
P1 Os2 Os3 149.46(6) . . ?
C4 Os2 Os1 150.6(3) . . ?
C6 Os2 Os1 89.9(3) . . ?
C14 Os2 Os1 84.5(3) . . ?
P1 Os2 Os1 112.86(6) . . ?
Os3 Os2 Os1 57.808(14) . . ?
C4 Os2 H1 170.7 . . ?
C6 Os2 H1 86.5 . . ?
C14 Os2 H1 96.7 . . ?
P1 Os2 H1 78.2 . . ?
Os3 Os2 H1 91.9 . . ?
Os1 Os2 H1 35.6 . . ?
C8 Os3 C9 96.5(5) . . ?
C8 Os3 C7 95.7(6) . . ?
C9 Os3 C7 96.1(6) . . ?
C8 Os3 C13 151.1(5) . . ?
C9 Os3 C13 105.5(5) . . ?
C7 Os3 C13 100.1(5) . . ?
C8 Os3 C14 123.7(5) . . ?
C9 Os3 C14 139.5(5) . . ?
C7 Os3 C14 85.1(5) . . ?
C13 Os3 C14 35.5(4) . . ?
C8 Os3 C12 131.3(5) . . ?
C9 Os3 C12 86.4(5) . . ?
C7 Os3 C12 132.5(5) . . ?
C13 Os3 C12 35.4(4) . . ?
C14 Os3 C12 64.7(4) . . ?
C8 Os3 Os2 79.5(4) . . ?
C9 Os3 Os2 159.1(4) . . ?
C7 Os3 Os2 104.7(4) . . ?
C13 Os3 Os2 73.3(3) . . ?
C14 Os3 Os2 46.8(3) . . ?
C12 Os3 Os2 81.2(3) . . ?
C8 Os3 Os1 86.2(4) . . ?
C9 Os3 Os1 94.6(4) . . ?
C7 Os3 Os1 168.9(4) . . ?
C13 Os3 Os1 73.9(3) . . ?
C14 Os3 Os1 84.8(3) . . ?
C12 Os3 Os1 45.1(3) . . ?
Os2 Os3 Os1 64.831(15) . . ?

loop_
_geom_bond_atom_site_label_1
_geom_bond_atom_site_label_2
_geom_bond_distance
_geom_bond_site_symmetry_2
_geom_bond_publ_flag
C1 O1 1.189(16) . ?
C1 Os1 1.863(13) . ?
C2 O2 1.157(16) . ?
C2 Os1 1.878(13) . ?
C3 O3 1.099(15) . ?
C3 Os1 1.978(12) . ?
C4 O4 1.139(14) . ?
C4 Os2 1.895(12) . ?
C6 O6 1.150(15) . ?
C6 Os2 1.922(13) . ?
C7 O7 1.088(17) . ?
C7 Os3 1.926(13) . ?
C8 O8 1.151(15) . ?
C8 Os3 1.902(12) . ?
C9 O9 1.158(17) . ?
C9 Os3 1.911(15) . ?
C14 C13 1.416(17) . ?
C14 C15 1.516(16) . ?
C14 Os2 2.083(12) . ?
C14 Os3 2.336(12) . ?
C13 O10 1.409(13) . ?
C13 C12 1.433(16) . ?
C13 Os3 2.301(11) . ?
C12 C11 1.512(15) . ?
C12 Os1 2.036(11) . ?
C12 Os3 2.404(11) . ?
C11 C10 1.30(2) . ?
C11 H11 0.9500 . ?
C10 O10 1.388(17) . ?
C10 H10 0.9500 . ?
C15 H15A 0.9800 . ?
C15 H15B 0.9800 . ?
C15 H15C 0.9800 . ?
C20 C21 1.381(16) . ?
C20 C25 1.409(15) . ?
C20 P1 1.832(11) . ?
C21 C22 1.386(16) . ?
C21 H20 0.9500 . ?
C22 C23 1.390(19) . ?
C22 H21 0.9500 . ?
C23 C24 1.37(2) . ?
C23 H22 0.9500 . ?
C24 C25 1.367(17) . ?
C24 H23 0.9500 . ?
C25 H25 0.9500 . ?
C26 C31 1.361(16) . ?
C26 C27 1.415(15) . ?
C26 P1 1.826(10) . ?
C27 C28 1.385(16) . ?
C27 H27 0.9500 . ?
C28 C29 1.368(18) . ?
C28 H28 0.9500 . ?
C29 C30 1.402(18) . ?
C29 H29 0.9500 . ?
C30 C31 1.407(16) . ?
C30 H30 0.9500 . ?
C31 H31 0.9500 . ?
C32 C37 1.397(16) . ?
C32 C33 1.418(16) . ?
C32 P1 1.822(10) . ?
C33 C34 1.397(17) . ?
C33 H33 0.9500 . ?
C34 C35 1.375(19) . ?
C34 H34 0.9500 . ?
C35 C36 1.382(19) . ?
C35 H35 0.9500 . ?
C36 C37 1.391(16) . ?
C36 H36 0.9500 . ?
C37 H37 0.9500 . ?
P1 Os2 2.332(3) . ?
Os1 Os3 2.8104(6) . ?
Os1 Os2 3.0057(5) . ?
Os1 H1 1.8501 . ?
Os2 Os3 2.7966(6) . ?
Os2 H1 1.8457 . ?

loop_
_geom_torsion_atom_site_label_1
_geom_torsion_atom_site_label_2
_geom_torsion_atom_site_label_3
_geom_torsion_atom_site_label_4
_geom_torsion
_geom_torsion_site_symmetry_1
_geom_torsion_site_symmetry_2
_geom_torsion_site_symmetry_3
_geom_torsion_site_symmetry_4
_geom_torsion_publ_flag
C15 C14 C13 O10 -4.2(17) . . . . ?
Os2 C14 C13 O10 173.2(8) . . . . ?
Os3 C14 C13 O10 -124.3(11) . . . . ?
C15 C14 C13 C12 178.9(12) . . . . ?
Os2 C14 C13 C12 -3.7(17) . . . . ?
Os3 C14 C13 C12 58.7(11) . . . . ?
C15 C14 C13 Os3 120.2(11) . . . . ?
Os2 C14 C13 Os3 -62.4(7) . . . . ?
O10 C13 C12 C11 8.0(13) . . . . ?
C14 C13 C12 C11 -174.8(12) . . . . ?
Os3 C13 C12 C11 -117.2(8) . . . . ?
O10 C13 C12 Os1 -178.8(8) . . . . ?
C14 C13 C12 Os1 -1.6(18) . . . . ?
Os3 C13 C12 Os1 56.0(8) . . . . ?
O10 C13 C12 Os3 125.2(9) . . . . ?
C14 C13 C12 Os3 -57.6(11) . . . . ?
C13 C12 C11 C10 -8.0(14) . . . . ?
Os1 C12 C11 C10 179.6(11) . . . . ?
Os3 C12 C11 C10 -79.0(13) . . . . ?
C12 C11 C10 O10 5.4(17) . . . . ?
C25 C20 C21 C22 3.1(17) . . . . ?
P1 C20 C21 C22 -178.6(9) . . . . ?
C20 C21 C22 C23 -1.6(19) . . . . ?
C21 C22 C23 C24 0(2) . . . . ?
C22 C23 C24 C25 0(2) . . . . ?
C23 C24 C25 C20 2(2) . . . . ?
C21 C20 C25 C24 -3.1(17) . . . . ?
P1 C20 C25 C24 178.7(9) . . . . ?
C31 C26 C27 C28 -2.4(17) . . . . ?
P1 C26 C27 C28 177.5(10) . . . . ?
C26 C27 C28 C29 3.2(19) . . . . ?
C27 C28 C29 C30 -4(2) . . . . ?
C28 C29 C30 C31 4(2) . . . . ?
C27 C26 C31 C30 2.5(17) . . . . ?
P1 C26 C31 C30 -177.4(9) . . . . ?
C29 C30 C31 C26 -3.4(19) . . . . ?
C37 C32 C33 C34 0.1(16) . . . . ?
P1 C32 C33 C34 179.8(9) . . . . ?
C32 C33 C34 C35 -0.4(18) . . . . ?
C33 C34 C35 C36 -0.6(19) . . . . ?
C34 C35 C36 C37 1.9(18) . . . . ?
C35 C36 C37 C32 -2.2(17) . . . . ?
C33 C32 C37 C36 1.2(16) . . . . ?
P1 C32 C37 C36 -178.5(8) . . . . ?
C11 C10 O10 C13 -0.3(16) . . . . ?
C14 C13 O10 C10 177.3(12) . . . . ?
C12 C13 O10 C10 -5.4(14) . . . . ?
Os3 C13 O10 C10 83.8(12) . . . . ?
C37 C32 P1 C26 -101.6(9) . . . . ?
C33 C32 P1 C26 78.7(9) . . . . ?
C37 C32 P1 C20 6.1(10) . . . . ?
C33 C32 P1 C20 -173.5(8) . . . . ?
C37 C32 P1 Os2 133.2(8) . . . . ?
C33 C32 P1 Os2 -46.4(9) . . . . ?
C31 C26 P1 C32 -0.2(11) . . . . ?
C27 C26 P1 C32 179.9(9) . . . . ?
C31 C26 P1 C20 -107.1(10) . . . . ?
C27 C26 P1 C20 72.9(10) . . . . ?
C31 C26 P1 Os2 123.3(9) . . . . ?
C27 C26 P1 Os2 -56.6(9) . . . . ?
C21 C20 P1 C32 74.9(9) . . . . ?
C25 C20 P1 C32 -106.9(10) . . . . ?
C21 C20 P1 C26 -178.5(9) . . . . ?
C25 C20 P1 C26 -0.2(11) . . . . ?
C21 C20 P1 Os2 -49.7(10) . . . . ?
C25 C20 P1 Os2 128.5(9) . . . . ?
O1 C1 Os1 C2 89(28) . . . . ?
O1 C1 Os1 C3 -174(28) . . . . ?
O1 C1 Os1 C12 -9(28) . . . . ?
O1 C1 Os1 Os3 -66(28) . . . . ?
O1 C1 Os1 Os2 -86(28) . . . . ?
O2 C2 Os1 C1 -42(64) . . . . ?
O2 C2 Os1 C3 -132(64) . . . . ?
O2 C2 Os1 C12 51(64) . . . . ?
O2 C2 Os1 Os3 72(64) . . . . ?
O2 C2 Os1 Os2 136(63) . . . . ?
O3 C3 Os1 C1 -22(19) . . . . ?
O3 C3 Os1 C2 71(19) . . . . ?
O3 C3 Os1 C12 -119(19) . . . . ?
O3 C3 Os1 Os3 -120(19) . . . . ?
O3 C3 Os1 Os2 -175(19) . . . . ?
C13 C12 Os1 C1 -149.7(11) . . . . ?
C11 C12 Os1 C1 21.1(12) . . . . ?
Os3 C12 Os1 C1 -97.8(4) . . . . ?
C13 C12 Os1 C2 116.9(10) . . . . ?
C11 C12 Os1 C2 -72.2(12) . . . . ?
Os3 C12 Os1 C2 168.9(4) . . . . ?
C13 C12 Os1 C3 -53(2) . . . . ?
C11 C12 Os1 C3 117.7(17) . . . . ?
Os3 C12 Os1 C3 -1.2(17) . . . . ?
C13 C12 Os1 Os3 -52.0(9) . . . . ?
C11 C12 Os1 Os3 118.9(12) . . . . ?
C13 C12 Os1 Os2 3.8(10) . . . . ?
C11 C12 Os1 Os2 174.7(12) . . . . ?
Os3 C12 Os1 Os2 55.81(16) . . . . ?
O4 C4 Os2 C6 73(15) . . . . ?
O4 C4 Os2 C14 -92(15) . . . . ?
O4 C4 Os2 P1 170(15) . . . . ?
O4 C4 Os2 Os3 -37(15) . . . . ?
O4 C4 Os2 Os1 -11(16) . . . . ?
O6 C6 Os2 C4 -64(16) . . . . ?
O6 C6 Os2 C14 20(17) . . . . ?
O6 C6 Os2 P1 -160(16) . . . . ?
O6 C6 Os2 Os3 32(17) . . . . ?
O6 C6 Os2 Os1 87(16) . . . . ?
C13 C14 Os2 C4 155.5(10) . . . . ?
C15 C14 Os2 C4 -27.4(11) . . . . ?
Os3 C14 Os2 C4 96.7(4) . . . . ?
C13 C14 Os2 C6 73(2) . . . . ?
C15 C14 Os2 C6 -110.0(19) . . . . ?
Os3 C14 Os2 C6 14.1(19) . . . . ?
C13 C14 Os2 P1 -107.7(10) . . . . ?
C15 C14 Os2 P1 69.4(11) . . . . ?
Os3 C14 Os2 P1 -166.5(2) . . . . ?
C13 C14 Os2 Os3 58.8(9) . . . . ?
C15 C14 Os2 Os3 -124.1(12) . . . . ?
C13 C14 Os2 Os1 4.7(9) . . . . ?
C15 C14 Os2 Os1 -178.2(11) . . . . ?
Os3 C14 Os2 Os1 -54.1(2) . . . . ?
C32 P1 Os2 C4 161.4(5) . . . . ?
C26 P1 Os2 C4 43.6(5) . . . . ?
C20 P1 Os2 C4 -79.3(5) . . . . ?
C32 P1 Os2 C6 -111.2(5) . . . . ?
C26 P1 Os2 C6 131.0(5) . . . . ?
C20 P1 Os2 C6 8.1(5) . . . . ?
C32 P1 Os2 C14 69.0(5) . . . . ?
C26 P1 Os2 C14 -48.8(5) . . . . ?
C20 P1 Os2 C14 -171.7(5) . . . . ?
C32 P1 Os2 Os3 46.9(4) . . . . ?
C26 P1 Os2 Os3 -70.8(4) . . . . ?
C20 P1 Os2 Os3 166.2(4) . . . . ?
C32 P1 Os2 Os1 -18.0(4) . . . . ?
C26 P1 Os2 Os1 -135.8(4) . . . . ?
C20 P1 Os2 Os1 101.3(4) . . . . ?
C1 Os1 Os2 C4 -8.5(11) . . . . ?
C2 Os1 Os2 C4 177.1(8) . . . . ?
C3 Os1 Os2 C4 80.6(7) . . . . ?
C12 Os1 Os2 C4 -87.0(7) . . . . ?
Os3 Os1 Os2 C4 -31.7(7) . . . . ?
C1 Os1 Os2 C6 -91.5(9) . . . . ?
C2 Os1 Os2 C6 94.1(5) . . . . ?
C3 Os1 Os2 C6 -2.4(5) . . . . ?
C12 Os1 Os2 C6 -170.0(5) . . . . ?
Os3 Os1 Os2 C6 -114.7(3) . . . . ?
C1 Os1 Os2 C14 74.8(9) . . . . ?
C2 Os1 Os2 C14 -99.7(5) . . . . ?
C3 Os1 Os2 C14 163.8(5) . . . . ?
C12 Os1 Os2 C14 -3.8(5) . . . . ?
Os3 Os1 Os2 C14 51.5(3) . . . . ?
C1 Os1 Os2 P1 170.3(9) . . . . ?
C2 Os1 Os2 P1 -4.1(4) . . . . ?
C3 Os1 Os2 P1 -100.7(3) . . . . ?
C12 Os1 Os2 P1 91.8(3) . . . . ?
Os3 Os1 Os2 P1 147.04(7) . . . . ?
C1 Os1 Os2 Os3 23.2(9) . . . . ?
C2 Os1 Os2 Os3 -151.2(4) . . . . ?
C3 Os1 Os2 Os3 112.3(3) . . . . ?
C12 Os1 Os2 Os3 -55.3(3) . . . . ?
O8 C8 Os3 C9 -1(25) . . . . ?
O8 C8 Os3 C7 -98(25) . . . . ?
O8 C8 Os3 C13 139(25) . . . . ?
O8 C8 Os3 C14 174(25) . . . . ?
O8 C8 Os3 C12 90(25) . . . . ?
O8 C8 Os3 Os2 158(25) . . . . ?
O8 C8 Os3 Os1 93(25) . . . . ?
O9 C9 Os3 C8 102(23) . . . . ?
O9 C9 Os3 C7 -161(23) . . . . ?
O9 C9 Os3 C13 -59(23) . . . . ?
O9 C9 Os3 C14 -72(23) . . . . ?
O9 C9 Os3 C12 -29(23) . . . . ?
O9 C9 Os3 Os2 25(23) . . . . ?
O9 C9 Os3 Os1 16(23) . . . . ?
O7 C7 Os3 C8 3(26) . . . . ?
O7 C7 Os3 C9 -94(26) . . . . ?
O7 C7 Os3 C13 159(26) . . . . ?
O7 C7 Os3 C14 126(26) . . . . ?
O7 C7 Os3 C12 175(26) . . . . ?
O7 C7 Os3 Os2 83(26) . . . . ?
O7 C7 Os3 Os1 102(26) . . . . ?
O10 C13 Os3 C8 174.1(10) . . . . ?
C14 C13 Os3 C8 55.8(13) . . . . ?
C12 C13 Os3 C8 -78.7(12) . . . . ?
O10 C13 Os3 C9 -47.4(11) . . . . ?
C14 C13 Os3 C9 -165.7(7) . . . . ?
C12 C13 Os3 C9 59.8(8) . . . . ?
O10 C13 Os3 C7 51.9(11) . . . . ?
C14 C13 Os3 C7 -66.4(8) . . . . ?
C12 C13 Os3 C7 159.1(7) . . . . ?
O10 C13 Os3 C14 118.3(13) . . . . ?
C12 C13 Os3 C14 -134.5(10) . . . . ?
O10 C13 Os3 C12 -107.2(12) . . . . ?
C14 C13 Os3 C12 134.5(10) . . . . ?
O10 C13 Os3 Os2 154.3(11) . . . . ?
C14 C13 Os3 Os2 36.1(6) . . . . ?
C12 C13 Os3 Os2 -98.4(6) . . . . ?
O10 C13 Os3 Os1 -137.7(10) . . . . ?
C14 C13 Os3 Os1 104.0(7) . . . . ?
C12 C13 Os3 Os1 -30.5(6) . . . . ?
C13 C14 Os3 C8 -151.3(7) . . . . ?
C15 C14 Os3 C8 102.8(11) . . . . ?
Os2 C14 Os3 C8 -22.0(7) . . . . ?
C13 C14 Os3 C9 21.6(11) . . . . ?
C15 C14 Os3 C9 -84.3(12) . . . . ?
Os2 C14 Os3 C9 150.9(7) . . . . ?
C13 C14 Os3 C7 115.1(8) . . . . ?
C15 C14 Os3 C7 9.3(10) . . . . ?
Os2 C14 Os3 C7 -115.5(5) . . . . ?
C15 C14 Os3 C13 -105.8(13) . . . . ?
Os2 C14 Os3 C13 129.4(8) . . . . ?
C13 C14 Os3 C12 -27.2(7) . . . . ?
C15 C14 Os3 C12 -133.0(11) . . . . ?
Os2 C14 Os3 C12 102.2(4) . . . . ?
C13 C14 Os3 Os2 -129.4(8) . . . . ?
C15 C14 Os3 Os2 124.8(11) . . . . ?
C13 C14 Os3 Os1 -69.4(6) . . . . ?
C15 C14 Os3 Os1 -175.2(10) . . . . ?
Os2 C14 Os3 Os1 60.0(3) . . . . ?
C13 C12 Os3 C8 141.0(7) . . . . ?
C11 C12 Os3 C8 -128.7(10) . . . . ?
Os1 C12 Os3 C8 4.4(7) . . . . ?
C13 C12 Os3 C9 -123.4(7) . . . . ?
C11 C12 Os3 C9 -33.2(10) . . . . ?
Os1 C12 Os3 C9 100.0(5) . . . . ?
C13 C12 Os3 C7 -28.5(9) . . . . ?
C11 C12 Os3 C7 61.8(11) . . . . ?
Os1 C12 Os3 C7 -165.0(5) . . . . ?
C11 C12 Os3 C13 90.3(11) . . . . ?
Os1 C12 Os3 C13 -136.5(7) . . . . ?
C13 C12 Os3 C14 27.3(6) . . . . ?
C11 C12 Os3 C14 117.6(10) . . . . ?
Os1 C12 Os3 C14 -109.2(5) . . . . ?
C13 C12 Os3 Os2 73.5(6) . . . . ?
C11 C12 Os3 Os2 163.7(9) . . . . ?
Os1 C12 Os3 Os2 -63.1(2) . . . . ?
C13 C12 Os3 Os1 136.5(7) . . . . ?
C11 C12 Os3 Os1 -133.2(10) . . . . ?
C4 Os2 Os3 C8 74.2(5) . . . . ?
C6 Os2 Os3 C8 -14.6(5) . . . . ?
C14 Os2 Os3 C8 161.5(6) . . . . ?
P1 Os2 Os3 C8 -171.4(4) . . . . ?
Os1 Os2 Os3 C8 -90.8(4) . . . . ?
C4 Os2 Os3 C9 154.8(11) . . . . ?
C6 Os2 Os3 C9 66.0(11) . . . . ?
C14 Os2 Os3 C9 -117.8(12) . . . . ?
P1 Os2 Os3 C9 -90.7(11) . . . . ?
Os1 Os2 Os3 C9 -10.1(11) . . . . ?
C4 Os2 Os3 C7 -19.0(5) . . . . ?
C6 Os2 Os3 C7 -107.8(6) . . . . ?
C14 Os2 Os3 C7 68.4(6) . . . . ?
P1 Os2 Os3 C7 95.5(5) . . . . ?
Os1 Os2 Os3 C7 176.1(4) . . . . ?
C4 Os2 Os3 C13 -115.3(5) . . . . ?
C6 Os2 Os3 C13 155.8(5) . . . . ?
C14 Os2 Os3 C13 -28.0(5) . . . . ?
P1 Os2 Os3 C13 -0.9(3) . . . . ?
Os1 Os2 Os3 C13 79.7(3) . . . . ?
C4 Os2 Os3 C14 -87.4(5) . . . . ?
C6 Os2 Os3 C14 -176.2(5) . . . . ?
P1 Os2 Os3 C14 27.1(4) . . . . ?
Os1 Os2 Os3 C14 107.7(4) . . . . ?
C4 Os2 Os3 C12 -150.8(4) . . . . ?
C6 Os2 Os3 C12 120.4(4) . . . . ?
C14 Os2 Os3 C12 -63.4(5) . . . . ?
P1 Os2 Os3 C12 -36.3(3) . . . . ?
Os1 Os2 Os3 C12 44.3(3) . . . . ?
C4 Os2 Os3 Os1 165.0(3) . . . . ?
C6 Os2 Os3 Os1 76.2(4) . . . . ?
C14 Os2 Os3 Os1 -107.7(4) . . . . ?
P1 Os2 Os3 Os1 -80.59(13) . . . . ?
C1 Os1 Os3 C8 -89.5(6) . . . . ?
C2 Os1 Os3 C8 158.3(9) . . . . ?
C3 Os1 Os3 C8 3.0(5) . . . . ?
C12 Os1 Os3 C8 -176.7(5) . . . . ?
Os2 Os1 Os3 C8 80.1(4) . . . . ?
C1 Os1 Os3 C9 6.8(5) . . . . ?
C2 Os1 Os3 C9 -105.4(9) . . . . ?
C3 Os1 Os3 C9 99.3(5) . . . . ?
C12 Os1 Os3 C9 -80.4(5) . . . . ?
Os2 Os1 Os3 C9 176.4(4) . . . . ?
C1 Os1 Os3 C7 170(2) . . . . ?
C2 Os1 Os3 C7 58(2) . . . . ?
C3 Os1 Os3 C7 -97(2) . . . . ?
C12 Os1 Os3 C7 83(2) . . . . ?
Os2 Os1 Os3 C7 -20(2) . . . . ?
C1 Os1 Os3 C13 111.7(5) . . . . ?
C2 Os1 Os3 C13 -0.5(9) . . . . ?
C3 Os1 Os3 C13 -155.8(4) . . . . ?
C12 Os1 Os3 C13 24.5(4) . . . . ?
Os2 Os1 Os3 C13 -78.7(3) . . . . ?
C1 Os1 Os3 C14 146.2(5) . . . . ?
C2 Os1 Os3 C14 34.0(9) . . . . ?
C3 Os1 Os3 C14 -121.3(4) . . . . ?
C12 Os1 Os3 C14 59.0(5) . . . . ?
Os2 Os1 Os3 C14 -44.2(3) . . . . ?
C1 Os1 Os3 C12 87.2(5) . . . . ?
C2 Os1 Os3 C12 -25.0(9) . . . . ?
C3 Os1 Os3 C12 179.7(5) . . . . ?
Os2 Os1 Os3 C12 -103.2(3) . . . . ?
C1 Os1 Os3 Os2 -169.6(4) . . . . ?
C2 Os1 Os3 Os2 78.2(9) . . . . ?
C3 Os1 Os3 Os2 -77.1(3) . . . . ?
C12 Os1 Os3 Os2 103.2(3) . . . . ?
